data_1558906
loop_
_publ_author_name
'Krause, Simon'
'Evans, Jack D.'
'Bon, Volodymyr'
'Senkovska, Irene'
'Ehrling, Sebastian'
'Iacomic, Paul'
'T\"obbens, Daniel M'
'Llewellyn, Philip L.'
'Wallacher, Dirk'
'Weiss, Manfred S.'
'Zheng, Bin'
'Yot, Pascal G.'
'Maurin, Guillaume'
'Coudert, Fran\,cois-Xavier'
'Kaskel, Stefan'

_publ_section_title
;
 Engineering micromechanics of soft porous crystals for negative gas
 adsorption
;
_journal_name_full 'Chemical Science'
_journal_paper_doi 10.1039/D0SC03727C
_journal_year 2020
_chemical_formula_sum 'C42 H22 Cu2 N2 O10'
_chemical_formula_weight 841.69
_chemical_name_systematic DUT-148
_chemical_properties_physical Moisture-sensitive
_space_group_crystal_system cubic
_space_group_IT_number 225
_space_group_name_Hall '-F 4 2 3'
_space_group_name_H-M_alt 'F m -3 m'
_atom_sites_solution_hydrogens mixed
_audit_block_doi 10.5517/ccdc.csd.cc257fsn
_audit_creation_method SHELXL-2014/7
_audit_update_record
;
2020-05-10 deposited with the CCDC.	2020-08-24 downloaded from the CCDC.
;
_cell_angle_alpha 90
_cell_angle_beta 90
_cell_angle_gamma 90
_cell_formula_units_Z 24
_cell_length_a 46.540(5)
_cell_length_b 46.540(5)
_cell_length_c 46.540(5)
_cell_measurement_reflns_used 362
_cell_measurement_temperature 293(2)
_cell_measurement_theta_max 24.6
_cell_measurement_theta_min 3.8
_cell_volume 100804(19)
_computing_cell_refinement 'XDSAPP 2.0'
_computing_data_collection 'marCCD 1994-2002'
_computing_data_reduction 'XDSAPP 2.0'
_computing_molecular_graphics 'Diamond 3.1'
_computing_publication_material WinGX
_computing_structure_refinement 'SHELXL-2014/6 (Sheldrick, 2014)'
_computing_structure_solution 'SHELXS-2014/7 (Sheldrick, 2014)'
_diffrn_ambient_temperature 296(2)
_diffrn_measured_fraction_theta_full 0.998
_diffrn_measured_fraction_theta_max 0.982
_diffrn_measurement_device_type 'MX-225 CCD'
_diffrn_measurement_method '\D\f scans'
_diffrn_radiation_monochromator 'Si 111'
_diffrn_radiation_probe x-ray
_diffrn_radiation_type synchrotron
_diffrn_radiation_wavelength 0.89499
_diffrn_reflns_av_R_equivalents 0.1049
_diffrn_reflns_av_unetI/netI 0.0486
_diffrn_reflns_Laue_measured_fraction_full 0.998
_diffrn_reflns_Laue_measured_fraction_max 0.982
_diffrn_reflns_limit_h_max 44
_diffrn_reflns_limit_h_min -50
_diffrn_reflns_limit_k_max 48
_diffrn_reflns_limit_k_min -58
_diffrn_reflns_limit_l_max 18
_diffrn_reflns_limit_l_min -58
_diffrn_reflns_number 53443
_diffrn_reflns_point_group_measured_fraction_full 0.998
_diffrn_reflns_point_group_measured_fraction_max 0.982
_diffrn_reflns_theta_full 32.479
_diffrn_reflns_theta_max 36.062
_diffrn_reflns_theta_min 0.954
_diffrn_source synchrotron
_diffrn_source_type 'BESSY MX BL14.3'
_exptl_absorpt_coefficient_mu 0.497
_exptl_crystal_colour green
_exptl_crystal_density_diffrn 0.333
_exptl_crystal_description cubic
_exptl_crystal_F_000 10224
_exptl_crystal_recrystallization_method 'hydrothermal synthesis'
_refine_diff_density_max 1.102
_refine_diff_density_min -0.417
_refine_diff_density_rms 0.075
_refine_ls_extinction_method none
_refine_ls_goodness_of_fit_ref 1.021
_refine_ls_hydrogen_treatment constr
_refine_ls_matrix_type full
_refine_ls_number_parameters 106
_refine_ls_number_reflns 5638
_refine_ls_number_restraints 8
_refine_ls_restrained_S_all 1.027
_refine_ls_R_factor_all 0.1102
_refine_ls_R_factor_gt 0.0676
_refine_ls_shift/su_max 0.002
_refine_ls_shift/su_mean 0.000
_refine_ls_structure_factor_coef Fsqd
_refine_ls_weighting_details 'w=1/[\s^2^(Fo^2^)+(0.1682P)^2^] where P=(Fo^2^+2Fc^2^)/3'
_refine_ls_weighting_scheme calc
_refine_ls_wR_factor_gt 0.2043
_refine_ls_wR_factor_ref 0.2490
_reflns_Friedel_coverage 0.000
_reflns_number_gt 3564
_reflns_number_total 5638
_reflns_threshold_expression 'I > 2\s(I)'
_cod_data_source_file d0sc03727c2.cif
_cod_data_source_block DUT-49-hydrophenantren
_cod_original_cell_volume 100804(35)
_cod_database_code 1558906
_platon_squeeze_void_probe_radius 1.20
_shelx_shelxl_version_number 2014/7
_shelx_space_group_comment
;
The symmetry employed for this shelxl refinement is uniquely defined
by the following loop, which should always be used as a source of
symmetry information in preference to the above space-group names.
They are only intended as comments.
;

loop_
_space_group_symop_operation_xyz
'x, y, z'
'-x, -y, z'
'-x, y, -z'
'x, -y, -z'
'z, x, y'
'z, -x, -y'
'-z, -x, y'
'-z, x, -y'
'y, z, x'
'-y, z, -x'
'y, -z, -x'
'-y, -z, x'
'y, x, -z'
'-y, -x, -z'
'y, -x, z'
'-y, x, z'
'x, z, -y'
'-x, z, y'
'-x, -z, -y'
'x, -z, y'
'z, y, -x'
'z, -y, x'
'-z, y, x'
'-z, -y, -x'
'x, y+1/2, z+1/2'
'-x, -y+1/2, z+1/2'
'-x, y+1/2, -z+1/2'
'x, -y+1/2, -z+1/2'
'z, x+1/2, y+1/2'
'z, -x+1/2, -y+1/2'
'-z, -x+1/2, y+1/2'
'-z, x+1/2, -y+1/2'
'y, z+1/2, x+1/2'
'-y, z+1/2, -x+1/2'
'y, -z+1/2, -x+1/2'
'-y, -z+1/2, x+1/2'
'y, x+1/2, -z+1/2'
'-y, -x+1/2, -z+1/2'
'y, -x+1/2, z+1/2'
'-y, x+1/2, z+1/2'
'x, z+1/2, -y+1/2'
'-x, z+1/2, y+1/2'
'-x, -z+1/2, -y+1/2'
'x, -z+1/2, y+1/2'
'z, y+1/2, -x+1/2'
'z, -y+1/2, x+1/2'
'-z, y+1/2, x+1/2'
'-z, -y+1/2, -x+1/2'
'x+1/2, y, z+1/2'
'-x+1/2, -y, z+1/2'
'-x+1/2, y, -z+1/2'
'x+1/2, -y, -z+1/2'
'z+1/2, x, y+1/2'
'z+1/2, -x, -y+1/2'
'-z+1/2, -x, y+1/2'
'-z+1/2, x, -y+1/2'
'y+1/2, z, x+1/2'
'-y+1/2, z, -x+1/2'
'y+1/2, -z, -x+1/2'
'-y+1/2, -z, x+1/2'
'y+1/2, x, -z+1/2'
'-y+1/2, -x, -z+1/2'
'y+1/2, -x, z+1/2'
'-y+1/2, x, z+1/2'
'x+1/2, z, -y+1/2'
'-x+1/2, z, y+1/2'
'-x+1/2, -z, -y+1/2'
'x+1/2, -z, y+1/2'
'z+1/2, y, -x+1/2'
'z+1/2, -y, x+1/2'
'-z+1/2, y, x+1/2'
'-z+1/2, -y, -x+1/2'
'x+1/2, y+1/2, z'
'-x+1/2, -y+1/2, z'
'-x+1/2, y+1/2, -z'
'x+1/2, -y+1/2, -z'
'z+1/2, x+1/2, y'
'z+1/2, -x+1/2, -y'
'-z+1/2, -x+1/2, y'
'-z+1/2, x+1/2, -y'
'y+1/2, z+1/2, x'
'-y+1/2, z+1/2, -x'
'y+1/2, -z+1/2, -x'
'-y+1/2, -z+1/2, x'
'y+1/2, x+1/2, -z'
'-y+1/2, -x+1/2, -z'
'y+1/2, -x+1/2, z'
'-y+1/2, x+1/2, z'
'x+1/2, z+1/2, -y'
'-x+1/2, z+1/2, y'
'-x+1/2, -z+1/2, -y'
'x+1/2, -z+1/2, y'
'z+1/2, y+1/2, -x'
'z+1/2, -y+1/2, x'
'-z+1/2, y+1/2, x'
'-z+1/2, -y+1/2, -x'
'-x, -y, -z'
'x, y, -z'
'x, -y, z'
'-x, y, z'
'-z, -x, -y'
'-z, x, y'
'z, x, -y'
'z, -x, y'
'-y, -z, -x'
'y, -z, x'
'-y, z, x'
'y, z, -x'
'-y, -x, z'
'y, x, z'
'-y, x, -z'
'y, -x, -z'
'-x, -z, y'
'x, -z, -y'
'x, z, y'
'-x, z, -y'
'-z, -y, x'
'-z, y, -x'
'z, -y, -x'
'z, y, x'
'-x, -y+1/2, -z+1/2'
'x, y+1/2, -z+1/2'
'x, -y+1/2, z+1/2'
'-x, y+1/2, z+1/2'
'-z, -x+1/2, -y+1/2'
'-z, x+1/2, y+1/2'
'z, x+1/2, -y+1/2'
'z, -x+1/2, y+1/2'
'-y, -z+1/2, -x+1/2'
'y, -z+1/2, x+1/2'
'-y, z+1/2, x+1/2'
'y, z+1/2, -x+1/2'
'-y, -x+1/2, z+1/2'
'y, x+1/2, z+1/2'
'-y, x+1/2, -z+1/2'
'y, -x+1/2, -z+1/2'
'-x, -z+1/2, y+1/2'
'x, -z+1/2, -y+1/2'
'x, z+1/2, y+1/2'
'-x, z+1/2, -y+1/2'
'-z, -y+1/2, x+1/2'
'-z, y+1/2, -x+1/2'
'z, -y+1/2, -x+1/2'
'z, y+1/2, x+1/2'
'-x+1/2, -y, -z+1/2'
'x+1/2, y, -z+1/2'
'x+1/2, -y, z+1/2'
'-x+1/2, y, z+1/2'
'-z+1/2, -x, -y+1/2'
'-z+1/2, x, y+1/2'
'z+1/2, x, -y+1/2'
'z+1/2, -x, y+1/2'
'-y+1/2, -z, -x+1/2'
'y+1/2, -z, x+1/2'
'-y+1/2, z, x+1/2'
'y+1/2, z, -x+1/2'
'-y+1/2, -x, z+1/2'
'y+1/2, x, z+1/2'
'-y+1/2, x, -z+1/2'
'y+1/2, -x, -z+1/2'
'-x+1/2, -z, y+1/2'
'x+1/2, -z, -y+1/2'
'x+1/2, z, y+1/2'
'-x+1/2, z, -y+1/2'
'-z+1/2, -y, x+1/2'
'-z+1/2, y, -x+1/2'
'z+1/2, -y, -x+1/2'
'z+1/2, y, x+1/2'
'-x+1/2, -y+1/2, -z'
'x+1/2, y+1/2, -z'
'x+1/2, -y+1/2, z'
'-x+1/2, y+1/2, z'
'-z+1/2, -x+1/2, -y'
'-z+1/2, x+1/2, y'
'z+1/2, x+1/2, -y'
'z+1/2, -x+1/2, y'
'-y+1/2, -z+1/2, -x'
'y+1/2, -z+1/2, x'
'-y+1/2, z+1/2, x'
'y+1/2, z+1/2, -x'
'-y+1/2, -x+1/2, z'
'y+1/2, x+1/2, z'
'-y+1/2, x+1/2, -z'
'y+1/2, -x+1/2, -z'
'-x+1/2, -z+1/2, y'
'x+1/2, -z+1/2, -y'
'x+1/2, z+1/2, y'
'-x+1/2, z+1/2, -y'
'-z+1/2, -y+1/2, x'
'-z+1/2, y+1/2, -x'
'z+1/2, -y+1/2, -x'
'z+1/2, y+1/2, x'

loop_
_atom_site_label
_atom_site_type_symbol
_atom_site_fract_x
_atom_site_fract_y
_atom_site_fract_z
_atom_site_U_iso_or_equiv
_atom_site_adp_type
_atom_site_occupancy
_atom_site_site_symmetry_order
_atom_site_calc_flag
_atom_site_refinement_flags_posn
_atom_site_refinement_flags_adp
_atom_site_refinement_flags_occupancy
_atom_site_disorder_assembly
_atom_site_disorder_group
Cu1 Cu 0.5000 0.5000 0.79404(2) 0.0528(3) Uani 1 8 d S T P . .
Cu2 Cu 0.5000 0.5000 0.85053(2) 0.0414(2) Uani 1 8 d S T P . .
O1 O 0.5000 0.45834(6) 0.79825(5) 0.0802(8) Uani 1 2 d S T P . .
O2 O 0.5000 0.45809(5) 0.84612(5) 0.0634(6) Uani 1 2 d S T P . .
O3 O 0.5000 0.5000 0.74717(11) 0.119(3) Uani 1 8 d S T P . .
O4 O 0.5000 0.5000 0.89699(10) 0.0888(17) Uani 1 8 d S T P . .
N1 N 0.5000 0.32526(6) 0.82526(6) 0.133(3) Uani 1 4 d S T P . .
C1 C 0.5000 0.44577(8) 0.82234(7) 0.0661(9) Uani 1 2 d S T P . .
C2 C 0.5000 0.41368(8) 0.82219(7) 0.0772(11) Uani 1 2 d S T P . .
C3 C 0.5000 0.39864(8) 0.84748(7) 0.0733(11) Uani 1 2 d S T P . .
H3A H 0.5000 0.4084 0.8649 0.088 Uiso 1 2 calc R U P . .
C4 C 0.5000 0.36892(8) 0.84706(7) 0.0877(14) Uani 1 2 d S T P . .
C5 C 0.5000 0.35456(9) 0.82022(9) 0.111(2) Uani 1 2 d S T P . .
C6 C 0.5000 0.36938(11) 0.79465(9) 0.132(3) Uani 1 2 d S T P . .
H6A H 0.5000 0.3597 0.7772 0.159 Uiso 1 2 calc R U P . .
C7 C 0.5000 0.39875(10) 0.79566(9) 0.1094(19) Uani 1 2 d S T P . .
H7A H 0.5000 0.4091 0.7786 0.131 Uiso 1 2 calc R U P . .
C8 C 0.5000 0.30326(8) 0.80326(8) 0.123(3) Uani 1 4 d S T P . .
C9 C 0.5212(2) 0.30327(16) 0.78391(16) 0.156(4) Uani 0.5 1 d . . P . 1
H9A H 0.5362 0.3175 0.7846 0.187 Uiso 0.5 1 d R U P . 1
C10 C 0.5218(2) 0.28173(15) 0.76220(15) 0.140(4) Uani 0.5 1 d D . P . 1
H10A H 0.5372 0.2806 0.7486 0.169 Uiso 0.25 1 d R U P . 2
C12 C 0.5335(8) 0.2928(4) 0.7305(4) 0.39(3) Uani 0.25 1 d D U P . 1
H12A H 0.5215 0.3086 0.7241 0.467 Uiso 0.25 1 calc R U P . 1
H12B H 0.5529 0.3001 0.7326 0.467 Uiso 0.25 1 calc R U P . 1
C11 C 0.5000 0.26164(8) 0.76164(8) 0.124(3) Uani 1 4 d S T P . .

loop_
_atom_site_aniso_label
_atom_site_aniso_U_11
_atom_site_aniso_U_22
_atom_site_aniso_U_33
_atom_site_aniso_U_23
_atom_site_aniso_U_13
_atom_site_aniso_U_12
Cu1 0.0665(4) 0.0665(4) 0.0254(4) 0.000 0.000 0.000
Cu2 0.0495(3) 0.0495(3) 0.0251(3) 0.000 0.000 0.000
O1 0.133(3) 0.0622(16) 0.0451(14) -0.0045(11) 0.000 0.000
O2 0.0991(18) 0.0467(12) 0.0445(12) -0.0064(9) 0.000 0.000
O3 0.165(4) 0.165(4) 0.029(3) 0.000 0.000 0.000
O4 0.120(3) 0.120(3) 0.027(2) 0.000 0.000 0.000
N1 0.293(10) 0.0534(19) 0.0534(19) -0.029(2) 0.000 0.000
C1 0.089(3) 0.063(2) 0.0455(18) -0.0078(15) 0.000 0.000
C2 0.125(4) 0.060(2) 0.0464(19) -0.0132(15) 0.000 0.000
C3 0.119(3) 0.055(2) 0.0452(18) -0.0175(15) 0.000 0.000
C4 0.169(5) 0.051(2) 0.0429(18) -0.0187(15) 0.000 0.000
C5 0.228(7) 0.058(2) 0.049(2) -0.0219(17) 0.000 0.000
C6 0.280(9) 0.070(3) 0.047(2) -0.022(2) 0.000 0.000
C7 0.215(6) 0.068(3) 0.046(2) -0.0124(18) 0.000 0.000
C8 0.254(11) 0.057(2) 0.057(2) -0.034(3) 0.000 0.000
C9 0.275(12) 0.094(5) 0.099(6) -0.064(5) 0.030(5) -0.033(5)
C10 0.244(10) 0.094(5) 0.084(5) -0.059(4) 0.035(5) -0.034(5)
C12 0.36(5) 0.40(5) 0.41(5) -0.33(4) 0.04(4) -0.04(4)
C11 0.247(11) 0.062(3) 0.062(3) -0.033(3) 0.000 0.000

loop_
_atom_type_symbol
_atom_type_description
_atom_type_scat_dispersion_real
_atom_type_scat_dispersion_imag
_atom_type_scat_source
C C 0.0060 0.0030 'International Tables Vol C Tables 4.2.6.8 and 6.1.1.4'
H H 0.0000 0.0000 'International Tables Vol C Tables 4.2.6.8 and 6.1.1.4'
N N 0.0110 0.0060 'International Tables Vol C Tables 4.2.6.8 and 6.1.1.4'
O O 0.0180 0.0100 'International Tables Vol C Tables 4.2.6.8 and 6.1.1.4'
Cu Cu 0.1490 1.8970 'International Tables Vol C Tables 4.2.6.8 and 6.1.1.4'

loop_
_citation_id
_citation_doi
_citation_year
1 10.26434/chemrxiv.12619064 2020

loop_
_geom_angle_atom_site_label_1
_geom_angle_atom_site_label_2
_geom_angle_atom_site_label_3
_geom_angle
_geom_angle_site_symmetry_1
_geom_angle_site_symmetry_3
_geom_angle_publ_flag
O1 Cu1 O1 89.422(15) . 109_665 ?
O1 Cu1 O1 168.47(14) . 2_665 ?
O1 Cu1 O1 89.422(15) 109_665 2_665 ?
O1 Cu1 O1 89.422(15) . 110 ?
O1 Cu1 O1 168.47(14) 109_665 110 ?
O1 Cu1 O1 89.422(15) 2_665 110 ?
O1 Cu1 O3 95.76(7) . . ?
O1 Cu1 O3 95.76(7) 109_665 . ?
O1 Cu1 O3 95.76(7) 2_665 . ?
O1 Cu1 O3 95.76(7) 110 . ?
O1 Cu1 Cu2 84.24(7) . . ?
O1 Cu1 Cu2 84.24(7) 109_665 . ?
O1 Cu1 Cu2 84.24(7) 2_665 . ?
O1 Cu1 Cu2 84.24(7) 110 . ?
O3 Cu1 Cu2 180.0 . . ?
O2 Cu2 O2 167.99(13) 110 109_665 ?
O2 Cu2 O2 89.373(14) 110 2_665 ?
O2 Cu2 O2 89.373(14) 109_665 2_665 ?
O2 Cu2 O2 89.373(14) 110 . ?
O2 Cu2 O2 89.373(14) 109_665 . ?
O2 Cu2 O2 167.99(13) 2_665 . ?
O2 Cu2 O4 96.00(6) 110 . ?
O2 Cu2 O4 96.00(6) 109_665 . ?
O2 Cu2 O4 96.00(6) 2_665 . ?
O2 Cu2 O4 96.01(6) . . ?
O2 Cu2 Cu1 84.00(6) 110 . ?
O2 Cu2 Cu1 84.00(6) 109_665 . ?
O2 Cu2 Cu1 84.00(6) 2_665 . ?
O2 Cu2 Cu1 83.99(6) . . ?
O4 Cu2 Cu1 180.0 . . ?
C1 O1 Cu1 123.3(2) . . ?
C1 O2 Cu2 123.4(2) . . ?
C5 N1 C5 109.5(4) . 42_645 ?
C5 N1 C8 125.2(2) . . ?
C5 N1 C8 125.2(2) 42_645 . ?
O2 C1 O1 125.1(3) . . ?
O2 C1 C2 117.7(3) . . ?
O1 C1 C2 117.3(3) . . ?
C3 C2 C7 119.9(4) . . ?
C3 C2 C1 120.5(3) . . ?
C7 C2 C1 119.7(3) . . ?
C2 C3 C4 119.9(3) . . ?
C2 C3 H3A 120.0 . . ?
C4 C3 H3A 120.0 . . ?
C3 C4 C5 118.9(4) . . ?
C3 C4 C4 134.2(2) . 42_645 ?
C5 C4 C4 106.9(3) . 42_645 ?
C6 C5 N1 129.9(4) . . ?
C6 C5 C4 121.8(4) . . ?
N1 C5 C4 108.4(4) . . ?
C7 C6 C5 118.1(4) . . ?
C7 C6 H6A 120.9 . . ?
C5 C6 H6A 120.9 . . ?
C6 C7 C2 121.3(4) . . ?
C6 C7 H7A 119.3 . . ?
C2 C7 H7A 119.3 . . ?
C9 C8 C9 123.2(7) . 42_645 ?
C9 C8 C9 95.3(8) . 100_655 ?
C9 C8 C9 56.9(8) 42_645 100_655 ?
C9 C8 C9 56.9(8) . 139_545 ?
C9 C8 C9 95.3(8) 42_645 139_545 ?
C9 C8 C9 123.1(7) 100_655 139_545 ?
C9 C8 N1 118.4(4) . . ?
C9 C8 N1 118.4(4) 42_645 . ?
C9 C8 N1 118.4(4) 100_655 . ?
C9 C8 N1 118.4(4) 139_545 . ?
C9 C9 C8 61.5(4) 139_545 . ?
C9 C9 C10 90.2(5) 139_545 . ?
C8 C9 C10 119.4(8) . . ?
C9 C9 C10 48.0(3) 139_545 139_545 ?
C8 C9 C10 92.6(6) . 139_545 ?
C10 C9 C10 42.2(6) . 139_545 ?
C9 C9 C9 90.002(2) 139_545 100_655 ?
C8 C9 C9 42.3(4) . 100_655 ?
C10 C9 C9 91.0(6) . 100_655 ?
C10 C9 C9 90.8(4) 139_545 100_655 ?
C9 C9 H9A 117.7 139_545 . ?
C8 C9 H9A 120.9 . . ?
C10 C9 H9A 119.7 . . ?
C10 C9 H9A 132.9 139_545 . ?
C9 C9 H9A 136.4 100_655 . ?
C10 C10 C11 62.2(4) 139_545 . ?
C10 C10 C9 89.8(5) 139_545 . ?
C11 C10 C9 118.5(7) . . ?
C10 C10 C12 148.3(12) 139_545 . ?
C11 C10 C12 115.8(11) . . ?
C9 C10 C12 114.8(7) . . ?
C10 C10 C9 48.1(3) 139_545 139_545 ?
C11 C10 C9 92.6(5) . 139_545 ?
C9 C10 C9 41.7(6) . 139_545 ?
C12 C10 C9 151.5(10) . 139_545 ?
C10 C10 C10 90.002(2) 139_545 100_655 ?
C11 C10 C10 42.7(4) . 100_655 ?
C9 C10 C10 89.0(6) . 100_655 ?
C12 C10 C10 109.1(16) . 100_655 ?
C9 C10 C10 89.2(4) 139_545 100_655 ?
C12 C12 C10 114.3(5) 114_566 . ?
C12 C12 H12A 108.7 114_566 . ?
C10 C12 H12A 108.7 . . ?
C12 C12 H12B 108.7 114_566 . ?
C10 C12 H12B 108.7 . . ?
H12A C12 H12B 107.6 . . ?
C10 C11 C10 94.6(8) 139_545 42_645 ?
C10 C11 C10 121.0(7) 139_545 100_655 ?
C10 C11 C10 55.5(7) 42_645 100_655 ?
C10 C11 C10 55.5(7) 139_545 . ?
C10 C11 C10 121.0(7) 42_645 . ?
C10 C11 C10 94.6(8) 100_655 . ?
C10 C11 C11 119.5(3) 139_545 121_656 ?
C10 C11 C11 119.5(3) 42_645 121_656 ?
C10 C11 C11 119.5(3) 100_655 121_656 ?
C10 C11 C11 119.5(3) . 121_656 ?

loop_
_geom_bond_atom_site_label_1
_geom_bond_atom_site_label_2
_geom_bond_distance
_geom_bond_site_symmetry_2
_geom_bond_publ_flag
Cu1 O1 1.949(3) . ?
Cu1 O1 1.949(3) 109_665 ?
Cu1 O1 1.949(3) 2_665 ?
Cu1 O1 1.949(3) 110 ?
Cu1 O3 2.181(5) . ?
Cu1 Cu2 2.6288(10) . ?
Cu2 O2 1.961(2) 110 ?
Cu2 O2 1.961(2) 109_665 ?
Cu2 O2 1.961(2) 2_665 ?
Cu2 O2 1.961(2) . ?
Cu2 O4 2.162(4) . ?
O1 C1 1.265(4) . ?
O2 C1 1.246(4) . ?
N1 C5 1.384(5) . ?
N1 C5 1.384(5) 42_645 ?
N1 C8 1.448(7) . ?
C1 C2 1.494(5) . ?
C2 C3 1.369(5) . ?
C2 C7 1.417(5) . ?
C3 C4 1.383(5) . ?
C3 H3A 0.9300 . ?
C4 C5 1.417(4) . ?
C4 C4 1.438(8) 42_645 ?
C5 C6 1.375(6) . ?
C6 C7 1.367(6) . ?
C6 H6A 0.9300 . ?
C7 H7A 0.9300 . ?
C8 C9 1.337(8) . ?
C8 C9 1.337(8) 42_645 ?
C8 C9 1.337(8) 100_655 ?
C8 C9 1.337(8) 139_545 ?
C9 C9 1.274(18) 139_545 ?
C9 C10 1.424(7) . ?
C9 C10 1.914(9) 139_545 ?
C9 C9 1.98(2) 100_655 ?
C9 H9A 0.9601 . ?
C10 C10 1.285(16) 139_545 ?
C10 C11 1.380(8) . ?
C10 C12 1.656(18) . ?
C10 C9 1.914(9) 139_545 ?
C10 C10 2.028(19) 100_655 ?
C12 C12 1.531(18) 114_566 ?
C12 H12A 0.9700 . ?
C12 H12B 0.9700 . ?
C11 C10 1.379(8) 139_545 ?
C11 C10 1.379(8) 42_645 ?
C11 C10 1.379(8) 100_655 ?
C11 C11 1.532(11) 121_656 ?

loop_
_platon_squeeze_void_nr
_platon_squeeze_void_average_x
_platon_squeeze_void_average_y
_platon_squeeze_void_average_z
_platon_squeeze_void_volume
_platon_squeeze_void_count_electrons
_platon_squeeze_void_content
1 -0.002 -0.003 -0.002 81642 24524 ' '
